data_7101877
loop_
_publ_author_name
'Zheng, Shou-Tian'
'Yuan, Da-Qiang'
'Jia, Hong-Peng'
'Zhang, Jie'
'Yang, Guo-Yu'

_publ_section_title
;
 Combination between lacunary polyoxometalates and high-nuclear
 transition metal clusters under hydrothermal conditions: I. from
 isolated cluster to 1-D chain.
;
_journal_issue 18
_journal_name_full 'Chemical communications (Cambridge, England)'
_journal_page_first 1858
_journal_page_last 1860
_journal_paper_doi 10.1039/b617191e
_journal_year 2007
_chemical_formula_moiety '2(C9 H45 N6 Ni6 O43 Si W9), (C6 H20 N4 Ni), 10(H2 O)'
_chemical_formula_sum 'C24 H130 N16 Ni13 O96 Si2 W18'
_chemical_formula_weight 6308.15
_chemical_name_systematic
;
?
;
_space_group_IT_number 14
_symmetry_cell_setting monoclinic
_symmetry_space_group_name_Hall '-P 2yn'
_symmetry_space_group_name_H-M 'P 1 21/n 1'
_atom_sites_solution_hydrogens geom
_atom_sites_solution_primary direct
_atom_sites_solution_secondary difmap
_audit_creation_method SHELXL-97
_cell_angle_alpha 90.00
_cell_angle_beta 103.655(4)
_cell_angle_gamma 90.00
_cell_formula_units_Z 2
_cell_length_a 16.017(4)
_cell_length_b 22.536(5)
_cell_length_c 17.176(4)
_cell_measurement_reflns_used 16127
_cell_measurement_temperature 294(2)
_cell_measurement_theta_max 27.4835
_cell_measurement_theta_min 2.1803
_cell_volume 6025(2)
_computing_cell_refinement 'CrystalClear (Rigaku Corp., 2000)'
_computing_data_collection 'CrystalClear (Rigaku Corp., 2000)'
_computing_data_reduction 'CrystalClear (Rigaku Corp., 2000)'
_computing_molecular_graphics SHELXTL
_computing_publication_material SHELXTL
_computing_structure_refinement 'SHELXL-97 (Sheldrick, 1997)'
_computing_structure_solution 'SHELXS-97 (Sheldrick, 1990)'
_diffrn_ambient_temperature 293(2)
_diffrn_measured_fraction_theta_full 0.987
_diffrn_measured_fraction_theta_max 0.987
_diffrn_measurement_device_type 'mercury CCD'
_diffrn_measurement_method dtprofit.ref
_diffrn_radiation_monochromator graphite
_diffrn_radiation_source 'fine-focus sealed tube'
_diffrn_radiation_type MoK\a
_diffrn_radiation_wavelength 0.71073
_diffrn_reflns_av_R_equivalents 0.0538
_diffrn_reflns_av_sigmaI/netI 0.0516
_diffrn_reflns_limit_h_max 20
_diffrn_reflns_limit_h_min -20
_diffrn_reflns_limit_k_max 29
_diffrn_reflns_limit_k_min -29
_diffrn_reflns_limit_l_max 22
_diffrn_reflns_limit_l_min -18
_diffrn_reflns_number 43795
_diffrn_reflns_theta_full 27.50
_diffrn_reflns_theta_max 27.50
_diffrn_reflns_theta_min 2.60
_diffrn_standards_decay_% 0
_diffrn_standards_interval_count 0
_diffrn_standards_interval_time .
_diffrn_standards_number 0
_exptl_absorpt_coefficient_mu 19.208
_exptl_absorpt_correction_T_max 0.21609
_exptl_absorpt_correction_T_min 0.0092
_exptl_absorpt_correction_type multi-scan
_exptl_absorpt_process_details 'SADABS (Sheldrick, 1996)'
_exptl_crystal_colour Green
_exptl_crystal_density_diffrn 3.477
_exptl_crystal_density_method 'not measured'
_exptl_crystal_description Prism
_exptl_crystal_F_000 5756
_exptl_crystal_size_max 0.28
_exptl_crystal_size_mid 0.23
_exptl_crystal_size_min 0.08
_refine_diff_density_max 3.749
_refine_diff_density_min -3.488
_refine_diff_density_rms 0.340
_refine_ls_extinction_method none
_refine_ls_goodness_of_fit_ref 1.021
_refine_ls_hydrogen_treatment constr
_refine_ls_matrix_type full
_refine_ls_number_parameters 813
_refine_ls_number_reflns 13658
_refine_ls_number_restraints 85
_refine_ls_restrained_S_all 1.021
_refine_ls_R_factor_all 0.0500
_refine_ls_R_factor_gt 0.0434
_refine_ls_shift/su_max 0.001
_refine_ls_shift/su_mean 0.000
_refine_ls_structure_factor_coef Fsqd
_refine_ls_weighting_details 'calc w=1/[\s^2^(Fo^2^)+(0.0707P)^2^+0.0000P] where P=(Fo^2^+2Fc^2^)/3'
_refine_ls_weighting_scheme calc
_refine_ls_wR_factor_gt 0.1088
_refine_ls_wR_factor_ref 0.1145
_reflns_number_gt 11726
_reflns_number_total 13658
_reflns_threshold_expression >2sigma(I)
_cod_data_source_file b617191e.txt
_cod_data_source_block 2
_cod_depositor_comments
;
The following automatic conversions were performed:
'_exptl_absorpt_correction_type' value 'Multi-scan' changed to
'multi-scan' according to
'/home/saulius/struct/CIF-dictionaries/cif_core.dic' dictionary named
'cif_core.dic' version 2.4.1 from 2010-06-29.

Automatic conversion script
Id: cif_fix_enum 1527 2010-12-29 10:47:43Z saulius 
;
_cod_original_sg_symbol_Hall -P2yn
_cod_original_sg_symbol_H-M P2(1)/n
_cod_database_code 7101877

loop_
_symmetry_equiv_pos_as_xyz
'x, y, z'
'-x+1/2, y+1/2, -z+1/2'
'-x, -y, -z'
'x-1/2, -y-1/2, z-1/2'

loop_
_atom_site_label
_atom_site_type_symbol
_atom_site_fract_x
_atom_site_fract_y
_atom_site_fract_z
_atom_site_U_iso_or_equiv
_atom_site_adp_type
_atom_site_occupancy
_atom_site_symmetry_multiplicity
_atom_site_calc_flag
_atom_site_refinement_flags
_atom_site_disorder_assembly
_atom_site_disorder_group
Ni1 Ni 0.31311(8) 0.14768(5) 0.52122(7) 0.0252(2) Uani 1 1 d . B .
Ni2 Ni 0.35564(7) 0.25470(5) 0.42395(6) 0.0212(2) Uani 1 1 d . . .
Ni3 Ni 0.48923(7) 0.15681(4) 0.47394(6) 0.0197(2) Uani 1 1 d . . .
Ni4 Ni 0.39783(8) 0.36814(5) 0.33513(7) 0.0269(2) Uani 1 1 d . C .
Ni5 Ni 0.53030(7) 0.26454(4) 0.38135(6) 0.0202(2) Uani 1 1 d . . .
Ni6 Ni 0.66887(7) 0.16727(5) 0.43494(6) 0.0233(2) Uani 1 1 d . . .
Ni7 Ni 0.5000 0.0000 0.0000 0.0757(8) Uani 1 2 d S . .
W1 W 0.19943(2) 0.143330(16) 0.13019(2) 0.02545(9) Uani 1 1 d . . .
W2 W 0.23408(2) 0.276660(15) 0.22354(2) 0.02347(9) Uani 1 1 d . . .
W3 W 0.18781(2) 0.157958(15) 0.32390(2) 0.02320(9) Uani 1 1 d . . .
W4 W 0.36195(2) 0.023625(15) 0.19178(2) 0.02455(9) Uani 1 1 d . . .
W5 W 0.35018(2) 0.040174(14) 0.384311(19) 0.02099(9) Uani 1 1 d . . .
W6 W 0.54154(2) 0.050428(14) 0.338184(19) 0.02046(9) Uani 1 1 d . . .
W7 W 0.44464(2) 0.289116(15) 0.171971(19) 0.02182(9) Uani 1 1 d . . .
W8 W 0.41140(2) 0.154736(15) 0.078778(19) 0.02383(9) Uani 1 1 d . . .
W9 W 0.58972(2) 0.181001(15) 0.226209(19) 0.02140(9) Uani 1 1 d . . .
Si1 Si 0.39357(14) 0.16803(9) 0.28365(12) 0.0157(4) Uani 1 1 d . . .
O1 O 0.5848(4) 0.2166(2) 0.4811(3) 0.0232(12) Uani 1 1 d . . .
H1C H 0.6064 0.2377 0.5318 0.028 Uiso 1 1 calc R . .
O2 O 0.4086(4) 0.2072(2) 0.5220(3) 0.0218(12) Uani 1 1 d . . .
H2A H 0.4327 0.2286 0.5718 0.026 Uiso 1 1 calc R . .
O3 O 0.4515(4) 0.3150(2) 0.4308(3) 0.0221(12) Uani 1 1 d . . .
H3A H 0.4756 0.3339 0.4826 0.027 Uiso 1 1 calc R . .
O4 O 0.3036(4) 0.2989(3) 0.3178(3) 0.0237(12) Uani 1 1 d . . .
O5 O 0.4682(4) 0.3092(3) 0.2777(3) 0.0236(12) Uani 1 1 d . . .
O6 O 0.2618(4) 0.1899(3) 0.4104(4) 0.0254(13) Uani 1 1 d . . .
O7 O 0.4322(4) 0.2014(2) 0.3678(3) 0.0179(11) Uani 1 1 d . . .
O8 O 0.6036(4) 0.2088(3) 0.3278(3) 0.0231(12) Uani 1 1 d . . .
O9 O 0.3883(4) 0.0975(3) 0.4572(3) 0.0236(12) Uani 1 1 d . . .
O10 O 0.5640(4) 0.1070(2) 0.4145(3) 0.0222(12) Uani 1 1 d . . .
O11 O 0.5733(4) 0.1020(3) 0.2616(3) 0.0249(13) Uani 1 1 d . . .
O12 O 0.4512(4) 0.3555(3) 0.1255(4) 0.0309(14) Uani 1 1 d . . .
O13 O 0.3112(5) -0.0133(3) 0.4390(4) 0.0357(16) Uani 1 1 d . . .
O14 O 0.4019(5) 0.1374(3) -0.0209(3) 0.0358(16) Uani 1 1 d . . .
O15 O 0.4076(4) 0.0782(3) 0.1258(3) 0.0278(13) Uani 1 1 d . . .
O16 O 0.3357(5) -0.0364(3) 0.1279(4) 0.0383(17) Uani 1 1 d . . .
O17 O 0.6945(4) 0.1752(3) 0.2167(4) 0.0351(16) Uani 1 1 d . . .
O18 O 0.1747(4) 0.3397(3) 0.1921(4) 0.0340(15) Uani 1 1 d . . .
O19 O 0.2904(4) 0.1827(2) 0.2504(3) 0.0204(12) Uani 1 1 d . . .
O20 O 0.1764(4) 0.2256(3) 0.1309(3) 0.0271(13) Uani 1 1 d . . .
O21 O 0.4073(3) 0.0956(2) 0.2954(3) 0.0170(11) Uani 1 1 d . . .
O22 O 0.4427(4) 0.1894(2) 0.2149(3) 0.0208(12) Uani 1 1 d . . .
O23 O 0.6316(4) 0.0051(3) 0.3616(4) 0.0302(14) Uani 1 1 d . . .
O24 O 0.4765(4) 0.0038(3) 0.2421(3) 0.0272(13) Uani 1 1 d . . .
O25 O 0.2475(4) 0.0835(3) 0.3403(3) 0.0237(12) Uani 1 1 d . . .
O26 O 0.5603(4) 0.2600(3) 0.1836(3) 0.0268(13) Uani 1 1 d . . .
O27 O 0.5340(4) 0.1523(3) 0.1153(3) 0.0274(13) Uani 1 1 d . . .
O28 O 0.3234(4) -0.0039(3) 0.2796(3) 0.0275(13) Uani 1 1 d . . .
O29 O 0.1574(4) 0.2367(3) 0.2789(4) 0.0269(13) Uani 1 1 d . . .
O30 O 0.0985(4) 0.1412(3) 0.3596(4) 0.0365(16) Uani 1 1 d . . .
O31 O 0.2600(4) 0.0704(3) 0.1617(3) 0.0263(13) Uani 1 1 d . . .
O32 O 0.1235(4) 0.1207(3) 0.0457(4) 0.0389(17) Uani 1 1 d . . .
O33 O 0.1397(4) 0.1315(3) 0.2113(3) 0.0290(14) Uani 1 1 d . . .
O34 O 0.3227(4) 0.2875(3) 0.1672(4) 0.0273(13) Uani 1 1 d . . .
O35 O 0.2943(4) 0.1619(3) 0.0838(4) 0.0266(13) Uani 1 1 d . . .
O36 O 0.4164(4) 0.2382(3) 0.0742(3) 0.0239(13) Uani 1 1 d . . .
O37 O 0.4649(4) 0.0093(2) 0.3928(3) 0.0199(12) Uani 1 1 d . . .
N1 N 0.2264(5) 0.0788(4) 0.5169(5) 0.0367(19) Uani 1 1 d D . .
H1B H 0.2540 0.0460 0.5392 0.044 Uiso 1 1 d R B .
H1D H 0.1999 0.0708 0.4658 0.044 Uiso 1 1 d R . .
N2 N 0.2313(6) 0.1918(4) 0.5790(6) 0.043(2) Uani 1 1 d . . .
H2D H 0.2056 0.2223 0.5486 0.051 Uiso 1 1 d R B .
H2E H 0.2613 0.2065 0.6261 0.051 Uiso 1 1 d R . .
N3 N 0.4940(6) 0.4312(4) 0.3492(7) 0.051(3) Uani 1 1 d . . .
H3E H 0.5437 0.4139 0.3459 0.061 Uiso 1 1 d R C .
H3F H 0.5016 0.4481 0.3979 0.061 Uiso 1 1 d R . .
N4 N 0.3422(6) 0.4207(4) 0.2355(5) 0.037(2) Uani 1 1 d . . .
H4B H 0.3267 0.3976 0.1917 0.045 Uiso 1 1 calc R A 1
H4C H 0.2947 0.4385 0.2436 0.045 Uiso 1 1 calc R A 1
N5 N 0.7507(5) 0.1159(4) 0.3871(5) 0.0351(18) Uani 1 1 d . . .
H5A H 0.7500 0.0783 0.4044 0.042 Uiso 1 1 calc R . .
H5B H 0.7333 0.1159 0.3333 0.042 Uiso 1 1 calc R . .
N6 N 0.7653(5) 0.2290(4) 0.4510(5) 0.041(2) Uani 1 1 d . . .
H6A H 0.7439 0.2650 0.4343 0.049 Uiso 1 1 calc R . .
H6B H 0.7925 0.2315 0.5032 0.049 Uiso 1 1 calc R . .
N7 N 0.5904(9) 0.0543(6) 0.0073(9) 0.090(4) Uani 1 1 d . . .
H7A H 0.6027 0.0576 -0.0410 0.107 Uiso 1 1 calc R . .
H7B H 0.5734 0.0901 0.0207 0.107 Uiso 1 1 calc R . .
N8 N 0.5614(10) -0.0292(6) 0.1039(8) 0.088(5) Uani 1 1 d . . .
H8A H 0.5263 -0.0295 0.1378 0.106 Uiso 1 1 calc R . .
H8B H 0.5795 -0.0665 0.0992 0.106 Uiso 1 1 calc R . .
C1 C 0.1574(17) 0.1034(15) 0.552(2) 0.040(4) Uani 0.297(17) 1 d PDU B 1
H1A H 0.1139 0.1232 0.5104 0.048 Uiso 0.297(17) 1 calc PR B 1
C2 C 0.190(2) 0.1459(16) 0.622(2) 0.043(3) Uani 0.297(17) 1 d PDU B 1
H2B H 0.1432 0.1625 0.6423 0.051 Uiso 0.297(17) 1 calc PR B 1
H2C H 0.2312 0.1272 0.6656 0.051 Uiso 0.297(17) 1 calc PR B 1
C3 C 0.116(3) 0.054(2) 0.591(3) 0.068(6) Uani 0.297(17) 1 d PDU B 1
H3B H 0.0924 0.0243 0.5517 0.102 Uiso 0.297(17) 1 calc PR B 1
H3C H 0.0702 0.0704 0.6123 0.102 Uiso 0.297(17) 1 calc PR B 1
H3D H 0.1579 0.0362 0.6337 0.102 Uiso 0.297(17) 1 calc PR B 1
C1A C 0.1680(11) 0.0911(6) 0.5722(10) 0.040(4) Uani 0.703(17) 1 d PD B 2
H1AA H 0.1986 0.0827 0.6276 0.048 Uiso 0.703(17) 1 calc PR B 2
C2A C 0.1474(10) 0.1570(6) 0.5633(10) 0.043(3) Uani 0.703(17) 1 d PD B 2
H2AA H 0.1141 0.1688 0.6011 0.051 Uiso 0.703(17) 1 calc PR B 2
H2AB H 0.1137 0.1652 0.5096 0.051 Uiso 0.703(17) 1 calc PR B 2
C3A C 0.0861(13) 0.0522(10) 0.5495(15) 0.068(6) Uani 0.703(17) 1 d P B 2
H3AA H 0.0496 0.0608 0.5851 0.102 Uiso 0.703(17) 1 calc PR B 2
H3AB H 0.1019 0.0111 0.5539 0.102 Uiso 0.703(17) 1 calc PR B 2
H3AC H 0.0559 0.0607 0.4954 0.102 Uiso 0.703(17) 1 calc PR B 2
C4A C 0.457(2) 0.4882(13) 0.3024(15) 0.059(6) Uani 0.48(2) 1 d PD C 1
H4AA H 0.4223 0.5112 0.3315 0.070 Uiso 0.48(2) 1 calc PR C 1
C5A C 0.404(2) 0.4658(13) 0.2224(14) 0.043(5) Uani 0.48(2) 1 d PD C 1
H5AA H 0.3726 0.4988 0.1924 0.052 Uiso 0.48(2) 1 calc PR C 1
H5AB H 0.4410 0.4490 0.1913 0.052 Uiso 0.48(2) 1 calc PR C 1
C6A C 0.523(3) 0.526(2) 0.279(3) 0.082(8) Uani 0.48(2) 1 d P C 1
H6AA H 0.4957 0.5599 0.2503 0.123 Uiso 0.48(2) 1 calc PR C 1
H6AB H 0.5507 0.5033 0.2445 0.123 Uiso 0.48(2) 1 calc PR C 1
H6AC H 0.5646 0.5380 0.3256 0.123 Uiso 0.48(2) 1 calc PR C 1
C4 C 0.4868(14) 0.4680(11) 0.2785(19) 0.059(6) Uani 0.52(2) 1 d PDU C 2
H4A H 0.5157 0.4513 0.2391 0.070 Uiso 0.52(2) 1 calc PR C 2
C5 C 0.3911(14) 0.4786(12) 0.2455(17) 0.043(5) Uani 0.52(2) 1 d PDU C 2
H5C H 0.3696 0.5041 0.2819 0.052 Uiso 0.52(2) 1 calc PR C 2
H5D H 0.3819 0.4985 0.1942 0.052 Uiso 0.52(2) 1 calc PR C 2
C6 C 0.520(3) 0.5298(14) 0.309(2) 0.082(8) Uani 0.52(2) 1 d PDU C 2
H6C H 0.5156 0.5562 0.2643 0.123 Uiso 0.52(2) 1 calc PR C 2
H6D H 0.5793 0.5269 0.3376 0.123 Uiso 0.52(2) 1 calc PR C 2
H6E H 0.4867 0.5449 0.3441 0.123 Uiso 0.52(2) 1 calc PR C 2
C7 C 0.8381(7) 0.1399(6) 0.4117(7) 0.049(3) Uani 1 1 d . . .
H7C H 0.8623 0.1302 0.4681 0.059 Uiso 1 1 calc R . .
C8 C 0.8260(8) 0.2087(6) 0.4027(8) 0.059(3) Uani 1 1 d . . .
H8C H 0.8810 0.2284 0.4211 0.071 Uiso 1 1 calc R . .
H8D H 0.8034 0.2188 0.3468 0.071 Uiso 1 1 calc R . .
C9 C 0.8992(8) 0.1189(8) 0.3618(11) 0.086(5) Uani 1 1 d . . .
H9A H 0.9065 0.0767 0.3672 0.128 Uiso 1 1 calc R . .
H9B H 0.9538 0.1381 0.3801 0.128 Uiso 1 1 calc R . .
H9C H 0.8759 0.1287 0.3065 0.128 Uiso 1 1 calc R . .
C10 C 0.6336(19) 0.0084(13) 0.1347(16) 0.134(9) Uani 1 1 d U . .
H10A H 0.6129 0.0413 0.1624 0.160 Uiso 1 1 calc R . .
C11 C 0.6715(18) 0.0356(12) 0.0691(16) 0.141(9) Uani 1 1 d U . .
H11A H 0.7044 0.0066 0.0471 0.169 Uiso 1 1 calc R . .
H11B H 0.7077 0.0694 0.0889 0.169 Uiso 1 1 calc R . .
C12 C 0.710(2) -0.0159(14) 0.190(2) 0.213(16) Uani 1 1 d U . .
H12A H 0.6932 -0.0332 0.2355 0.320 Uiso 1 1 calc R . .
H12B H 0.7504 0.0153 0.2082 0.320 Uiso 1 1 calc R . .
H12C H 0.7352 -0.0457 0.1634 0.320 Uiso 1 1 calc R . .
OW1 O 0.3848(5) 0.1144(3) 0.6322(4) 0.0344(15) Uani 1 1 d . . .
OW2 O 0.2871(5) 0.3120(3) 0.4838(4) 0.0401(17) Uani 1 1 d . . .
OW3 O 0.5382(4) 0.1126(3) 0.5833(3) 0.0273(13) Uani 1 1 d . . .
OW4 O 0.3277(5) 0.4129(3) 0.4091(4) 0.0406(17) Uani 1 1 d . . .
OW5 O 0.6282(5) 0.3275(3) 0.4022(4) 0.0383(17) Uani 1 1 d . . .
OW6 O 0.7275(4) 0.1264(3) 0.5423(4) 0.0349(15) Uani 1 1 d . . .
OW7 O 0.3317(18) 0.3354(9) 0.6396(15) 0.061(4) Uani 0.50 1 d PU . .
OW7A O 0.3318(18) 0.3071(9) 0.6469(15) 0.061(4) Uani 0.50 1 d P . .
OW8 O 0.1901(19) 0.1605(13) 0.7734(19) 0.095(6) Uani 0.50 1 d PU . .
OW8A O 0.1592(19) 0.1345(13) 0.7636(18) 0.095(6) Uani 0.50 1 d P . .
OW9 O 0.9826(16) 0.2586(13) 0.1916(15) 0.031(4) Uani 0.25 1 d PU . .
OW9A O 0.9860(16) 0.2257(13) 0.1673(15) 0.031(4) Uani 0.25 1 d P . .
OW10 O 0.1146(10) 0.2979(8) 0.4922(10) 0.141(6) Uani 1 1 d . . .
OW11 O 0.369(3) 0.1860(18) 0.760(2) 0.055(7) Uani 0.25 1 d PU . .
OW1A O 0.341(3) 0.1657(17) 0.779(2) 0.055(7) Uani 0.25 1 d P . .
OW12 O 0.5831(16) 0.4977(8) 0.5039(11) 0.087(8) Uani 0.50 1 d P . .
OW13 O 1.040(2) 0.3718(12) 0.290(2) 0.149(13) Uani 0.50 1 d P . .

loop_
_atom_site_aniso_label
_atom_site_aniso_U_11
_atom_site_aniso_U_22
_atom_site_aniso_U_33
_atom_site_aniso_U_23
_atom_site_aniso_U_13
_atom_site_aniso_U_12
Ni1 0.0291(6) 0.0283(6) 0.0223(5) 0.0037(4) 0.0140(5) 0.0038(5)
Ni2 0.0255(6) 0.0219(5) 0.0186(5) 0.0022(4) 0.0101(4) 0.0042(4)
Ni3 0.0234(5) 0.0221(5) 0.0157(5) -0.0008(4) 0.0085(4) 0.0017(4)
Ni4 0.0344(6) 0.0214(5) 0.0263(6) 0.0012(4) 0.0100(5) 0.0026(5)
Ni5 0.0251(5) 0.0199(5) 0.0170(5) -0.0017(4) 0.0080(4) 0.0003(4)
Ni6 0.0225(6) 0.0266(5) 0.0211(5) -0.0022(4) 0.0058(4) -0.0001(4)
Ni7 0.117(2) 0.0557(15) 0.0761(18) -0.0065(13) 0.0660(18) 0.0179(15)
W1 0.02446(19) 0.03248(19) 0.01843(17) 0.00274(13) 0.00308(14) -0.00406(14)
W2 0.02349(18) 0.02599(18) 0.02146(17) 0.00679(12) 0.00636(14) 0.00279(13)
W3 0.02031(18) 0.02949(19) 0.02178(17) 0.00654(12) 0.00896(14) 0.00073(14)
W4 0.0317(2) 0.02253(17) 0.02001(17) -0.00447(12) 0.00728(14) -0.00445(14)
W5 0.02507(18) 0.02030(16) 0.01967(16) 0.00204(11) 0.00943(13) -0.00091(13)
W6 0.02360(18) 0.01966(16) 0.01955(16) -0.00235(11) 0.00795(13) 0.00223(13)
W7 0.02749(19) 0.02342(17) 0.01633(16) 0.00236(11) 0.00876(13) -0.00217(13)
W8 0.0303(2) 0.02871(18) 0.01464(16) -0.00239(12) 0.00966(14) -0.00309(14)
W9 0.02253(18) 0.02768(18) 0.01681(16) -0.00141(12) 0.01027(13) -0.00052(13)
Si1 0.0175(11) 0.0197(10) 0.0122(9) -0.0005(7) 0.0082(8) -0.0011(8)
O1 0.028(3) 0.024(3) 0.019(3) -0.001(2) 0.007(2) 0.000(2)
O2 0.030(3) 0.020(3) 0.018(3) -0.001(2) 0.012(2) -0.002(2)
O3 0.030(3) 0.021(3) 0.019(3) -0.004(2) 0.012(2) 0.002(2)
O4 0.025(3) 0.030(3) 0.018(3) 0.003(2) 0.009(2) 0.003(3)
O5 0.026(3) 0.025(3) 0.022(3) 0.002(2) 0.010(2) -0.004(2)
O6 0.028(3) 0.025(3) 0.026(3) 0.005(2) 0.011(3) 0.003(3)
O7 0.020(3) 0.020(3) 0.016(3) 0.002(2) 0.010(2) 0.003(2)
O8 0.020(3) 0.033(3) 0.018(3) 0.000(2) 0.007(2) 0.001(2)
O9 0.027(3) 0.024(3) 0.022(3) 0.003(2) 0.010(2) 0.000(2)
O10 0.028(3) 0.024(3) 0.018(3) 0.000(2) 0.012(2) 0.001(2)
O11 0.028(3) 0.028(3) 0.018(3) -0.008(2) 0.004(2) 0.004(3)
O12 0.031(4) 0.036(3) 0.026(3) 0.008(3) 0.007(3) -0.004(3)
O13 0.054(4) 0.027(3) 0.029(3) 0.010(3) 0.016(3) -0.001(3)
O14 0.051(4) 0.044(4) 0.016(3) 0.001(3) 0.015(3) 0.004(3)
O15 0.034(4) 0.026(3) 0.023(3) -0.002(2) 0.007(3) -0.001(3)
O16 0.052(5) 0.030(3) 0.033(4) -0.009(3) 0.010(3) -0.011(3)
O17 0.022(3) 0.056(4) 0.031(4) -0.004(3) 0.014(3) -0.002(3)
O18 0.027(3) 0.036(4) 0.038(4) 0.009(3) 0.006(3) 0.008(3)
O19 0.021(3) 0.026(3) 0.016(3) 0.000(2) 0.007(2) 0.000(2)
O20 0.028(3) 0.030(3) 0.022(3) 0.009(2) 0.002(3) 0.004(3)
O21 0.021(3) 0.020(3) 0.011(2) -0.0026(19) 0.007(2) -0.001(2)
O22 0.026(3) 0.025(3) 0.013(3) 0.003(2) 0.006(2) 0.003(2)
O23 0.035(4) 0.024(3) 0.034(3) -0.001(2) 0.013(3) 0.000(3)
O24 0.037(4) 0.019(3) 0.027(3) -0.004(2) 0.011(3) 0.001(3)
O25 0.023(3) 0.029(3) 0.020(3) 0.004(2) 0.008(2) -0.005(2)
O26 0.038(4) 0.026(3) 0.021(3) 0.004(2) 0.017(3) -0.007(3)
O27 0.028(3) 0.039(4) 0.020(3) -0.002(2) 0.015(3) 0.001(3)
O28 0.034(3) 0.020(3) 0.029(3) -0.003(2) 0.007(3) -0.008(3)
O29 0.016(3) 0.035(3) 0.033(3) 0.007(3) 0.012(3) 0.012(3)
O30 0.022(3) 0.054(4) 0.041(4) 0.013(3) 0.022(3) 0.001(3)
O31 0.027(3) 0.031(3) 0.022(3) 0.003(2) 0.006(2) -0.004(3)
O32 0.030(4) 0.048(4) 0.032(4) 0.000(3) -0.008(3) -0.011(3)
O33 0.026(3) 0.039(4) 0.023(3) 0.003(2) 0.007(3) -0.007(3)
O34 0.029(3) 0.034(3) 0.023(3) 0.002(2) 0.014(3) -0.005(3)
O35 0.022(3) 0.035(3) 0.025(3) 0.004(2) 0.010(2) -0.004(3)
O36 0.027(3) 0.032(3) 0.015(3) 0.003(2) 0.008(2) -0.006(3)
O37 0.023(3) 0.013(3) 0.027(3) 0.000(2) 0.013(2) -0.003(2)
N1 0.035(5) 0.050(5) 0.030(4) 0.010(4) 0.017(4) 0.004(4)
N2 0.052(6) 0.040(5) 0.042(5) 0.002(4) 0.025(4) 0.012(4)
N3 0.044(6) 0.029(5) 0.083(7) 0.007(4) 0.020(5) 0.004(4)
N4 0.049(5) 0.029(4) 0.035(4) 0.011(3) 0.012(4) 0.011(4)
N5 0.024(4) 0.041(5) 0.040(5) -0.003(4) 0.009(4) 0.006(4)
N6 0.036(5) 0.040(5) 0.044(5) 0.001(4) 0.001(4) -0.011(4)
N7 0.101(11) 0.077(9) 0.102(11) -0.023(8) 0.049(9) 0.008(8)
N8 0.117(12) 0.081(9) 0.085(10) 0.002(7) 0.060(9) 0.043(9)
C1 0.053(7) 0.039(7) 0.038(7) 0.010(6) 0.030(6) 0.003(5)
C2 0.040(7) 0.048(7) 0.048(7) -0.011(5) 0.026(5) 0.011(6)
C3 0.049(9) 0.081(9) 0.085(10) -0.006(8) 0.038(8) -0.006(7)
C1A 0.053(7) 0.039(7) 0.038(7) 0.010(6) 0.030(6) 0.003(5)
C2A 0.040(7) 0.048(7) 0.048(7) -0.011(5) 0.026(5) 0.011(6)
C3A 0.049(9) 0.081(9) 0.085(10) -0.006(8) 0.038(8) -0.006(7)
C4A 0.062(14) 0.043(13) 0.078(14) 0.024(10) 0.031(10) -0.003(9)
C5A 0.058(8) 0.034(8) 0.045(9) 0.013(7) 0.026(7) 0.002(6)
C6A 0.076(9) 0.083(9) 0.088(13) 0.019(9) 0.024(9) -0.018(7)
C4 0.062(14) 0.043(13) 0.078(14) 0.024(10) 0.031(10) -0.003(9)
C5 0.058(8) 0.034(8) 0.045(9) 0.013(7) 0.026(7) 0.002(6)
C6 0.076(9) 0.083(9) 0.088(13) 0.019(9) 0.024(9) -0.018(7)
C7 0.033(6) 0.067(8) 0.049(7) 0.013(6) 0.015(5) 0.016(5)
C8 0.047(7) 0.080(10) 0.055(8) 0.003(6) 0.020(6) -0.019(7)
C9 0.036(7) 0.124(15) 0.107(13) 0.003(11) 0.037(8) 0.009(8)
C10 0.140(16) 0.144(16) 0.109(14) -0.014(13) 0.012(13) 0.018(14)
C11 0.152(15) 0.149(15) 0.129(13) -0.017(11) 0.049(12) 0.019(12)
C12 0.25(3) 0.19(3) 0.21(3) -0.09(2) 0.06(3) -0.02(3)
OW1 0.047(4) 0.031(3) 0.026(3) 0.007(3) 0.010(3) 0.005(3)
OW2 0.048(4) 0.044(4) 0.036(4) -0.002(3) 0.025(3) 0.014(3)
OW3 0.030(3) 0.026(3) 0.022(3) -0.001(2) -0.001(3) 0.000(3)
OW4 0.045(4) 0.035(4) 0.050(4) -0.006(3) 0.028(4) 0.012(3)
OW5 0.038(4) 0.045(4) 0.039(4) -0.006(3) 0.021(3) -0.017(3)
OW6 0.041(4) 0.037(4) 0.026(3) -0.007(3) 0.006(3) 0.000(3)
OW7 0.065(6) 0.074(10) 0.056(6) -0.006(8) 0.036(5) 0.010(9)
OW7A 0.065(6) 0.074(10) 0.056(6) -0.006(8) 0.036(5) 0.010(9)
OW8 0.099(10) 0.107(11) 0.087(8) 0.001(8) 0.036(8) 0.024(8)
OW8A 0.099(10) 0.107(11) 0.087(8) 0.001(8) 0.036(8) 0.024(8)
OW9 0.019(6) 0.041(9) 0.028(7) 0.009(6) -0.003(6) 0.009(7)
OW9A 0.019(6) 0.041(9) 0.028(7) 0.009(6) -0.003(6) 0.009(7)
OW10 0.112(12) 0.174(16) 0.149(14) -0.009(12) 0.057(11) 0.054(11)
OW11 0.066(16) 0.055(15) 0.053(13) -0.008(11) 0.030(11) 0.010(12)
OW1A 0.066(16) 0.055(15) 0.053(13) -0.008(11) 0.030(11) 0.010(12)
OW12 0.15(2) 0.041(10) 0.049(10) -0.009(8) -0.016(12) 0.010(12)
OW13 0.18(3) 0.088(19) 0.18(3) -0.09(2) 0.06(2) -0.06(2)

loop_
_atom_type_symbol
_atom_type_description
_atom_type_scat_dispersion_real
_atom_type_scat_dispersion_imag
_atom_type_scat_source
C C 0.0033 0.0016 'International Tables Vol C Tables 4.2.6.8 and 6.1.1.4'
H H 0.0000 0.0000 'International Tables Vol C Tables 4.2.6.8 and 6.1.1.4'
N N 0.0061 0.0033 'International Tables Vol C Tables 4.2.6.8 and 6.1.1.4'
O O 0.0106 0.0060 'International Tables Vol C Tables 4.2.6.8 and 6.1.1.4'
Si Si 0.0817 0.0704 'International Tables Vol C Tables 4.2.6.8 and 6.1.1.4'
Ni Ni 0.3393 1.1124 'International Tables Vol C Tables 4.2.6.8 and 6.1.1.4'
W W -0.8490 6.8722 'International Tables Vol C Tables 4.2.6.8 and 6.1.1.4'

loop_
_geom_angle_atom_site_label_1
_geom_angle_atom_site_label_2
_geom_angle_atom_site_label_3
_geom_angle
_geom_angle_site_symmetry_1
_geom_angle_site_symmetry_3
O2 Ni1 N1 172.6(3) . .
O2 Ni1 N2 103.9(3) . .
N1 Ni1 N2 83.2(4) . .
O2 Ni1 O6 80.8(2) . .
N1 Ni1 O6 101.0(3) . .
N2 Ni1 O6 93.4(3) . .
O2 Ni1 OW1 88.9(2) . .
N1 Ni1 OW1 89.1(3) . .
N2 Ni1 OW1 90.5(3) . .
O6 Ni1 OW1 169.6(3) . .
O2 Ni1 O9 80.7(2) . .
N1 Ni1 O9 92.3(3) . .
N2 Ni1 O9 175.1(3) . .
O6 Ni1 O9 85.5(2) . .
OW1 Ni1 O9 91.4(2) . .
O2 Ni2 O3 98.3(2) . .
O2 Ni2 O6 82.5(2) . .
O3 Ni2 O6 175.6(2) . .
O2 Ni2 O4 175.8(2) . .
O3 Ni2 O4 82.6(2) . .
O6 Ni2 O4 96.3(2) . .
O2 Ni2 O7 84.5(2) . .
O3 Ni2 O7 83.9(2) . .
O6 Ni2 O7 91.9(2) . .
O4 Ni2 O7 91.6(2) . .
O2 Ni2 OW2 94.8(3) . .
O3 Ni2 OW2 92.1(3) . .
O6 Ni2 OW2 92.2(3) . .
O4 Ni2 OW2 89.3(3) . .
O7 Ni2 OW2 175.7(3) . .
O1 Ni3 O2 98.5(2) . .
O1 Ni3 O9 175.5(2) . .
O2 Ni3 O9 82.3(2) . .
O1 Ni3 O10 82.8(2) . .
O2 Ni3 O10 174.6(2) . .
O9 Ni3 O10 96.0(2) . .
O1 Ni3 O7 84.3(2) . .
O2 Ni3 O7 84.1(2) . .
O9 Ni3 O7 91.3(2) . .
O10 Ni3 O7 90.8(2) . .
O1 Ni3 OW3 98.2(2) . .
O2 Ni3 OW3 92.3(2) . .
O9 Ni3 OW3 86.2(2) . .
O10 Ni3 OW3 92.7(2) . .
O7 Ni3 OW3 175.9(2) . .
O3 Ni4 N3 98.5(3) . .
O3 Ni4 N4 178.6(3) . .
N3 Ni4 N4 82.5(4) . .
O3 Ni4 O5 80.7(2) . .
N3 Ni4 O5 91.3(3) . .
N4 Ni4 O5 98.2(3) . .
O3 Ni4 OW4 88.8(3) . .
N3 Ni4 OW4 95.0(4) . .
N4 Ni4 OW4 92.1(3) . .
O5 Ni4 OW4 168.5(3) . .
O3 Ni4 O4 80.5(2) . .
N3 Ni4 O4 176.3(3) . .
N4 Ni4 O4 98.5(3) . .
O5 Ni4 O4 85.1(2) . .
OW4 Ni4 O4 88.5(3) . .
O3 Ni5 O1 97.5(2) . .
O3 Ni5 O8 175.9(2) . .
O1 Ni5 O8 83.0(2) . .
O3 Ni5 OW5 93.7(3) . .
O1 Ni5 OW5 93.5(3) . .
O8 Ni5 OW5 90.4(3) . .
O3 Ni5 O5 82.5(2) . .
O1 Ni5 O5 176.1(2) . .
O8 Ni5 O5 96.8(2) . .
OW5 Ni5 O5 90.4(3) . .
O3 Ni5 O7 84.4(2) . .
O1 Ni5 O7 83.9(2) . .
O8 Ni5 O7 91.6(2) . .
OW5 Ni5 O7 176.6(2) . .
O5 Ni5 O7 92.2(2) . .
O1 Ni6 N6 97.1(3) . .
O1 Ni6 N5 178.3(3) . .
N6 Ni6 N5 84.5(4) . .
O1 Ni6 OW6 95.6(2) . .
N6 Ni6 OW6 90.7(3) . .
N5 Ni6 OW6 84.7(3) . .
O1 Ni6 O8 82.0(2) . .
N6 Ni6 O8 91.1(3) . .
N5 Ni6 O8 97.6(3) . .
OW6 Ni6 O8 177.2(3) . .
O1 Ni6 O10 81.0(2) . .
N6 Ni6 O10 176.7(3) . .
N5 Ni6 O10 97.3(3) . .
OW6 Ni6 O10 92.2(2) . .
O8 Ni6 O10 86.0(2) . .
N7 Ni7 N7 180.0(9) . 3_655
N7 Ni7 N8 86.8(7) . .
N7 Ni7 N8 93.2(7) 3_655 .
N8 Ni7 N8 180.0(13) 3_655 .
O32 W1 O33 101.4(3) . .
O32 W1 O20 101.2(3) . .
O33 W1 O20 90.0(3) . .
O32 W1 O31 101.1(3) . .
O33 W1 O31 88.9(3) . .
O20 W1 O31 157.4(2) . .
O32 W1 O35 100.6(3) . .
O33 W1 O35 157.9(3) . .
O20 W1 O35 87.9(3) . .
O31 W1 O35 84.7(3) . .
O32 W1 O19 172.7(3) . .
O33 W1 O19 74.2(2) . .
O20 W1 O19 73.2(2) . .
O31 W1 O19 84.8(2) . .
O35 W1 O19 84.1(2) . .
O18 W2 O4 103.3(3) . .
O18 W2 O34 99.0(3) . .
O4 W2 O34 92.5(3) . .
O18 W2 O29 99.8(3) . .
O4 W2 O29 91.0(3) . .
O34 W2 O29 159.6(3) . .
O18 W2 O20 96.2(3) . .
O4 W2 O20 160.4(2) . .
O34 W2 O20 86.0(3) . .
O29 W2 O20 84.1(3) . .
O18 W2 O19 168.7(3) . .
O4 W2 O19 86.9(2) . .
O34 W2 O19 85.2(2) . .
O29 W2 O19 74.9(2) . .
O20 W2 O19 73.5(2) . .
O30 W3 O6 103.4(3) . .
O30 W3 O25 100.5(3) . .
O6 W3 O25 91.2(2) . .
O30 W3 O29 101.0(3) . .
O6 W3 O29 91.0(3) . .
O25 W3 O29 157.4(2) . .
O30 W3 O33 96.7(3) . .
O6 W3 O33 159.9(3) . .
O25 W3 O33 86.9(3) . .
O29 W3 O33 83.4(3) . .
O30 W3 O19 168.7(3) . .
O6 W3 O19 86.7(2) . .
O25 W3 O19 84.3(2) . .
O29 W3 O19 73.4(2) . .
O33 W3 O19 73.2(2) . .
O16 W4 O28 100.1(3) . .
O16 W4 O24 99.8(3) . .
O28 W4 O24 91.3(3) . .
O16 W4 O31 101.3(3) . .
O28 W4 O31 88.7(3) . .
O24 W4 O31 158.6(2) . .
O16 W4 O15 101.2(3) . .
O28 W4 O15 158.5(2) . .
O24 W4 O15 87.6(3) . .
O31 W4 O15 84.7(3) . .
O16 W4 O21 171.2(3) . .
O28 W4 O21 73.9(2) . .
O24 W4 O21 74.2(2) . .
O31 W4 O21 85.2(2) . .
O15 W4 O21 85.1(2) . .
O13 W5 O9 103.2(3) . .
O13 W5 O25 100.6(3) . .
O9 W5 O25 91.6(3) . .
O13 W5 O37 99.5(3) . .
O9 W5 O37 92.6(2) . .
O25 W5 O37 157.9(2) . .
O13 W5 O28 96.5(3) . .
O9 W5 O28 160.3(2) . .
O25 W5 O28 85.2(2) . .
O37 W5 O28 83.6(2) . .
O13 W5 O21 168.3(3) . .
O9 W5 O21 87.1(2) . .
O25 W5 O21 84.3(2) . .
O37 W5 O21 74.3(2) . .
O28 W5 O21 73.2(2) . .
O23 W6 O10 103.6(3) . .
O23 W6 O11 100.1(3) . .
O10 W6 O11 91.7(2) . .
O23 W6 O37 101.1(3) . .
O10 W6 O37 91.5(2) . .
O11 W6 O37 157.1(2) . .
O23 W6 O24 97.1(3) . .
O10 W6 O24 159.3(3) . .
O11 W6 O24 85.7(2) . .
O37 W6 O24 83.3(2) . .
O23 W6 O21 169.3(2) . .
O10 W6 O21 86.0(2) . .
O11 W6 O21 83.9(2) . .
O37 W6 O21 73.8(2) . .
O24 W6 O21 73.2(2) . .
O12 W7 O5 103.1(3) . .
O12 W7 O26 100.6(3) . .
O5 W7 O26 90.8(3) . .
O12 W7 O34 99.7(3) . .
O5 W7 O34 90.9(3) . .
O26 W7 O34 158.7(2) . .
O12 W7 O36 97.9(3) . .
O5 W7 O36 159.0(2) . .
O26 W7 O36 85.0(2) . .
O34 W7 O36 85.8(2) . .
O12 W7 O22 169.2(3) . .
O5 W7 O22 86.6(2) . .
O26 W7 O22 74.2(2) . .
O34 W7 O22 84.7(2) . .
O36 W7 O22 72.5(2) . .
O14 W8 O36 100.3(3) . .
O14 W8 O35 101.9(3) . .
O36 W8 O35 88.2(3) . .
O14 W8 O15 102.2(3) . .
O36 W8 O15 157.5(2) . .
O35 W8 O15 85.8(3) . .
O14 W8 O27 99.3(3) . .
O36 W8 O27 89.5(3) . .
O35 W8 O27 158.7(2) . .
O15 W8 O27 88.2(3) . .
O14 W8 O22 170.8(3) . .
O36 W8 O22 73.5(2) . .
O35 W8 O22 84.9(2) . .
O15 W8 O22 84.4(2) . .
O27 W8 O22 74.3(2) . .
O17 W9 O8 102.4(3) . .
O17 W9 O11 99.7(3) . .
O8 W9 O11 90.6(2) . .
O17 W9 O26 100.9(3) . .
O8 W9 O26 90.5(2) . .
O11 W9 O26 158.7(3) . .
O17 W9 O27 96.3(3) . .
O8 W9 O27 161.3(3) . .
O11 W9 O27 86.5(2) . .
O26 W9 O27 85.6(2) . .
O17 W9 O22 170.0(2) . .
O8 W9 O22 86.8(2) . .
O11 W9 O22 83.7(2) . .
O26 W9 O22 75.1(2) . .
O27 W9 O22 74.5(2) . .
O7 Si1 O22 111.1(3) . .
O7 Si1 O19 110.9(3) . .
O22 Si1 O19 107.7(3) . .
O7 Si1 O21 109.8(3) . .
O22 Si1 O21 107.8(3) . .
O19 Si1 O21 109.5(3) . .
Ni3 O1 Ni5 97.7(2) . .
Ni3 O1 Ni6 99.9(2) . .
Ni5 O1 Ni6 98.8(2) . .
Ni3 O1 H1C 118.7 . .
Ni5 O1 H1C 118.7 . .
Ni6 O1 H1C 118.7 . .
Ni2 O2 Ni1 100.3(3) . .
Ni2 O2 Ni3 98.1(2) . .
Ni1 O2 Ni3 100.3(2) . .
Ni2 O2 H2A 118.2 . .
Ni1 O2 H2A 118.2 . .
Ni3 O2 H2A 118.2 . .
Ni5 O3 Ni2 97.9(2) . .
Ni5 O3 Ni4 100.2(2) . .
Ni2 O3 Ni4 100.1(3) . .
Ni5 O3 H3A 118.3 . .
Ni2 O3 H3A 118.3 . .
Ni4 O3 H3A 118.3 . .
W2 O4 Ni2 133.6(3) . .
W2 O4 Ni4 126.3(3) . .
Ni2 O4 Ni4 96.0(2) . .
W7 O5 Ni5 132.6(3) . .
W7 O5 Ni4 127.5(3) . .
Ni5 O5 Ni4 95.9(2) . .
W3 O6 Ni2 133.5(3) . .
W3 O6 Ni1 126.8(3) . .
Ni2 O6 Ni1 95.6(2) . .
Si1 O7 Ni5 122.4(3) . .
Si1 O7 Ni3 123.4(3) . .
Ni5 O7 Ni3 93.9(2) . .
Si1 O7 Ni2 122.2(3) . .
Ni5 O7 Ni2 93.7(2) . .
Ni3 O7 Ni2 93.2(2) . .
W9 O8 Ni5 132.8(3) . .
W9 O8 Ni6 127.4(3) . .
Ni5 O8 Ni6 95.6(2) . .
W5 O9 Ni3 133.4(3) . .
W5 O9 Ni1 126.7(3) . .
Ni3 O9 Ni1 95.9(2) . .
W6 O10 Ni3 134.5(3) . .
W6 O10 Ni6 125.9(3) . .
Ni3 O10 Ni6 95.6(2) . .
W6 O11 W9 149.4(3) . .
W8 O15 W4 151.4(4) . .
Si1 O19 W2 124.5(3) . .
Si1 O19 W3 122.3(3) . .
W2 O19 W3 92.0(2) . .
Si1 O19 W1 125.4(3) . .
W2 O19 W1 92.18(19) . .
W3 O19 W1 90.85(19) . .
W1 O20 W2 121.0(3) . .
Si1 O21 W5 123.4(3) . .
Si1 O21 W6 123.7(3) . .
W5 O21 W6 92.01(18) . .
Si1 O21 W4 124.8(3) . .
W5 O21 W4 91.55(18) . .
W6 O21 W4 91.94(18) . .
Si1 O22 W9 124.4(3) . .
Si1 O22 W7 123.1(3) . .
W9 O22 W7 90.9(2) . .
Si1 O22 W8 125.5(3) . .
W9 O22 W8 91.7(2) . .
W7 O22 W8 91.19(18) . .
W4 O24 W6 120.6(3) . .
W5 O25 W3 149.1(3) . .
W7 O26 W9 119.5(3) . .
W8 O27 W9 119.5(3) . .
W4 O28 W5 121.2(3) . .
W2 O29 W3 119.2(3) . .
W4 O31 W1 153.1(3) . .
W1 O33 W3 121.7(3) . .
W2 O34 W7 147.4(3) . .
W8 O35 W1 152.1(3) . .
W8 O36 W7 122.8(3) . .
W5 O37 W6 119.2(3) . .
C1 N1 Ni1 105.2(14) . .
C1A N1 Ni1 110.5(8) . .
C1 N1 H1B 118.2 . .
C1A N1 H1B 101.5 . .
Ni1 N1 H1B 110.1 . .
C1 N1 H1D 104.3 . .
C1A N1 H1D 115.6 . .
Ni1 N1 H1D 110.1 . .
H1B N1 H1D 108.6 . .
C2 N2 Ni1 107.8(13) . .
C2A N2 Ni1 107.3(7) . .
C2 N2 H2D 127.7 . .
C2A N2 H2D 91.5 . .
Ni1 N2 H2D 110.0 . .
C2 N2 H2E 90.9 . .
C2A N2 H2E 127.7 . .
Ni1 N2 H2E 110.0 . .
H2D N2 H2E 108.3 . .
C4 N3 Ni4 112.6(11) . .
C4A N3 Ni4 109.0(11) . .
C4 N3 H3E 95.2 . .
C4A N3 H3E 124.0 . .
Ni4 N3 H3E 109.9 . .
C4 N3 H3F 120.1 . .
C4A N3 H3F 94.7 . .
Ni4 N3 H3F 109.5 . .
H3E N3 H3F 108.3 . .
C5A N4 Ni4 110.2(12) . .
C5 N4 Ni4 106.5(11) . .
C5A N4 H4B 109.6 . .
C5 N4 H4B 128.9 . .
Ni4 N4 H4B 109.6 . .
C5A N4 H4C 109.6 . .
C5 N4 H4C 91.8 . .
Ni4 N4 H4C 109.6 . .
H4B N4 H4C 108.1 . .
C7 N5 Ni6 109.4(7) . .
C7 N5 H5A 109.8 . .
Ni6 N5 H5A 109.8 . .
C7 N5 H5B 109.8 . .
Ni6 N5 H5B 109.8 . .
H5A N5 H5B 108.2 . .
C8 N6 Ni6 106.6(7) . .
C8 N6 H6A 110.4 . .
Ni6 N6 H6A 110.4 . .
C8 N6 H6B 110.4 . .
Ni6 N6 H6B 110.4 . .
H6A N6 H6B 108.6 . .
C11 N7 Ni7 112.4(14) . .
C11 N7 H7A 109.1 . .
Ni7 N7 H7A 109.1 . .
C11 N7 H7B 109.1 . .
Ni7 N7 H7B 109.1 . .
H7A N7 H7B 107.8 . .
C10 N8 Ni7 109.3(14) . .
C10 N8 H8A 109.8 . .
Ni7 N8 H8A 109.8 . .
C10 N8 H8B 109.8 . .
Ni7 N8 H8B 109.8 . .
H8A N8 H8B 108.3 . .
N1 C1 C2 114(2) . .
N1 C1 C3 111(3) . .
C2 C1 C3 102(3) . .
N1 C1 H1A 109.9 . .
C2 C1 H1A 109.9 . .
C3 C1 H1A 109.9 . .
N2 C2 C1 99(2) . .
N2 C2 H2B 112.0 . .
C1 C2 H2B 112.0 . .
N2 C2 H2C 112.0 . .
C1 C2 H2C 112.0 . .
H2B C2 H2C 109.7 . .
C1 C3 H3B 109.5 . .
C1 C3 H3C 109.5 . .
H3B C3 H3C 109.5 . .
C1 C3 H3D 109.5 . .
H3B C3 H3D 109.5 . .
H3C C3 H3D 109.5 . .
N1 C1A C2A 105.5(11) . .
N1 C1A C3A 110.7(14) . .
C2A C1A C3A 112.0(16) . .
N1 C1A H1AA 109.5 . .
C2A C1A H1AA 109.5 . .
C3A C1A H1AA 109.5 . .
C1A C2A N2 108.9(12) . .
C1A C2A H2AA 109.9 . .
N2 C2A H2AA 109.9 . .
C1A C2A H2AB 109.9 . .
N2 C2A H2AB 109.9 . .
H2AA C2A H2AB 108.3 . .
C1A C3A H3AA 109.5 . .
C1A C3A H3AB 109.5 . .
H3AA C3A H3AB 109.5 . .
C1A C3A H3AC 109.5 . .
H3AA C3A H3AC 109.5 . .
H3AB C3A H3AC 109.5 . .
C6A C4A C5A 103(3) . .
C6A C4A N3 114(3) . .
C5A C4A N3 105(2) . .
C6A C4A H4AA 111.5 . .
C5A C4A H4AA 111.5 . .
N3 C4A H4AA 111.5 . .
N4 C5A C4A 110(2) . .
N4 C5A H5AA 109.6 . .
C4A C5A H5AA 109.6 . .
N4 C5A H5AB 109.6 . .
C4A C5A H5AB 109.6 . .
H5AA C5A H5AB 108.1 . .
C4A C6A H6AA 109.5 . .
C4A C6A H6AB 109.5 . .
H6AA C6A H6AB 109.5 . .
C4A C6A H6AC 109.5 . .
H6AB C6A H6AC 109.5 . .
N3 C4 C5 106(2) . .
N3 C4 C6 106(3) . .
C5 C4 C6 103(3) . .
N3 C4 H4A 113.6 . .
C5 C4 H4A 113.6 . .
C6 C4 H4A 113.6 . .
N4 C5 C4 110.9(18) . .
N4 C5 H5C 109.5 . .
C4 C5 H5C 109.5 . .
N4 C5 H5D 109.5 . .
C4 C5 H5D 109.5 . .
H5C C5 H5D 108.0 . .
C4 C6 H6C 109.5 . .
C4 C6 H6D 109.5 . .
H6C C6 H6D 109.5 . .
C4 C6 H6E 109.5 . .
H6C C6 H6E 109.5 . .
H6D C6 H6E 109.5 . .
N5 C7 C9 114.9(11) . .
N5 C7 C8 104.5(9) . .
C9 C7 C8 109.5(11) . .
N5 C7 H7C 109.3 . .
C9 C7 H7C 109.3 . .
C8 C7 H7C 109.3 . .
N6 C8 C7 109.3(9) . .
N6 C8 H8C 109.8 . .
C7 C8 H8C 109.8 . .
N6 C8 H8D 109.8 . .
C7 C8 H8D 109.8 . .
H8C C8 H8D 108.3 . .
C7 C9 H9A 109.5 . .
C7 C9 H9B 109.5 . .
H9A C9 H9B 109.5 . .
C7 C9 H9C 109.5 . .
H9A C9 H9C 109.5 . .
H9B C9 H9C 109.5 . .
N8 C10 C12 120(3) . .
N8 C10 C11 113(2) . .
C12 C10 C11 102(3) . .
N8 C10 H10A 107.0 . .
C12 C10 H10A 107.0 . .
C11 C10 H10A 107.0 . .
C10 C11 N7 102(2) . .
C10 C11 H11A 111.4 . .
N7 C11 H11A 111.4 . .
C10 C11 H11B 111.4 . .
N7 C11 H11B 111.4 . .
H11A C11 H11B 109.3 . .
C10 C12 H12A 109.5 . .
C10 C12 H12B 109.5 . .
H12A C12 H12B 109.5 . .
C10 C12 H12C 109.5 . .
H12A C12 H12C 109.5 . .
H12B C12 H12C 109.5 . .

loop_
_geom_bond_atom_site_label_1
_geom_bond_atom_site_label_2
_geom_bond_distance
Ni1 O2 2.031(6)
Ni1 N1 2.072(8)
Ni1 N2 2.076(9)
Ni1 O6 2.113(6)
Ni1 OW1 2.117(6)
Ni1 O9 2.137(6)
Ni2 O2 2.007(6)
Ni2 O3 2.033(6)
Ni2 O6 2.070(6)
Ni2 O4 2.072(6)
Ni2 O7 2.106(5)
Ni2 OW2 2.112(7)
Ni3 O1 2.020(6)
Ni3 O2 2.034(6)
Ni3 O9 2.065(6)
Ni3 O10 2.077(6)
Ni3 O7 2.094(5)
Ni3 OW3 2.107(6)
Ni4 O3 2.052(6)
Ni4 N3 2.068(9)
Ni4 N4 2.099(7)
Ni4 O5 2.130(6)
Ni4 OW4 2.136(7)
Ni4 O4 2.141(6)
Ni5 O3 2.027(6)
Ni5 O1 2.040(6)
Ni5 O8 2.076(6)
Ni5 OW5 2.082(7)
Ni5 O5 2.082(6)
Ni5 O7 2.091(6)
Ni6 O1 2.046(6)
Ni6 N6 2.049(8)
Ni6 N5 2.059(8)
Ni6 OW6 2.078(6)
Ni6 O8 2.109(6)
Ni6 O10 2.125(6)
Ni7 N7 1.877(14)
Ni7 N8 1.938(14)
W1 O32 1.735(6)
W1 O33 1.886(6)
W1 O20 1.890(6)
W1 O31 1.919(6)
W1 O35 1.921(6)
W1 O19 2.398(5)
W2 O18 1.724(6)
W2 O4 1.807(6)
W2 O34 1.912(6)
W2 O29 1.943(6)
W2 O20 2.004(6)
W2 O19 2.306(6)
W3 O30 1.726(6)
W3 O6 1.816(6)
W3 O25 1.919(6)
W3 O29 1.951(6)
W3 O33 1.997(6)
W3 O19 2.363(6)
W4 O16 1.730(6)
W4 O28 1.866(6)
W4 O24 1.888(6)
W4 O31 1.910(6)
W4 O15 1.929(6)
W4 O21 2.391(5)
W5 O13 1.733(6)
W5 O9 1.801(6)
W5 O25 1.908(6)
W5 O37 1.937(6)
W5 O28 2.009(6)
W5 O21 2.321(5)
W6 O23 1.736(6)
W6 O10 1.802(6)
W6 O11 1.912(6)
W6 O37 1.947(5)
W6 O24 2.024(6)
W6 O21 2.335(5)
W7 O12 1.711(6)
W7 O5 1.822(6)
W7 O26 1.931(6)
W7 O34 1.937(6)
W7 O36 1.996(6)
W7 O22 2.368(5)
W8 O14 1.728(6)
W8 O36 1.885(6)
W8 O35 1.905(6)
W8 O15 1.912(6)
W8 O27 1.917(6)
W8 O22 2.402(5)
W9 O17 1.728(6)
W9 O8 1.818(6)
W9 O11 1.919(6)
W9 O26 1.940(6)
W9 O27 2.010(6)
W9 O22 2.325(6)
Si1 O7 1.617(6)
Si1 O22 1.638(6)
Si1 O19 1.649(6)
Si1 O21 1.653(6)
O1 H1C 0.9800
O2 H2A 0.9800
O3 H3A 0.9800
N1 C1 1.486(10)
N1 C1A 1.507(17)
N1 H1B 0.9006
N1 H1D 0.8989
N2 C2 1.51(4)
N2 C2A 1.523(18)
N2 H2D 0.9005
N2 H2E 0.9012
N3 C4 1.45(3)
N3 C4A 1.55(3)
N3 H3E 0.8996
N3 H3F 0.9006
N4 C5A 1.47(3)
N4 C5 1.51(3)
N4 H4B 0.9000
N4 H4C 0.9000
N5 C7 1.466(14)
N5 H5A 0.9000
N5 H5B 0.9000
N6 C8 1.491(16)
N6 H6A 0.9000
N6 H6B 0.9000
N7 C11 1.53(3)
N7 H7A 0.9000
N7 H7B 0.9000
N8 C10 1.43(3)
N8 H8A 0.9000
N8 H8B 0.9000
C1 C2 1.530(10)
C1 C3 1.534(10)
C1 H1A 0.9800
C2 H2B 0.9700
C2 H2C 0.9700
C3 H3B 0.9600
C3 H3C 0.9600
C3 H3D 0.9600
C1A C2A 1.521(9)
C1A C3A 1.55(3)
C1A H1AA 0.9800
C2A H2AA 0.9700
C2A H2AB 0.9700
C3A H3AA 0.9600
C3A H3AB 0.9600
C3A H3AC 0.9600
C4A C6A 1.48(5)
C4A C5A 1.524(10)
C4A H4AA 0.9800
C5A H5AA 0.9700
C5A H5AB 0.9700
C6A H6AA 0.9600
C6A H6AB 0.9600
C6A H6AC 0.9600
C4 C5 1.523(10)
C4 C6 1.538(10)
C4 H4A 0.9800
C5 H5C 0.9700
C5 H5D 0.9700
C6 H6C 0.9600
C6 H6D 0.9600
C6 H6E 0.9600
C7 C9 1.521(18)
C7 C8 1.565(18)
C7 H7C 0.9800
C8 H8C 0.9700
C8 H8D 0.9700
C9 H9A 0.9600
C9 H9B 0.9600
C9 H9C 0.9600
C10 C12 1.46(4)
C10 C11 1.53(3)
C10 H10A 0.9800
C11 H11A 0.9700
C11 H11B 0.9700
C12 H12A 0.9600
C12 H12B 0.9600
C12 H12C 0.9600

loop_
_geom_hbond_atom_site_label_D
_geom_hbond_atom_site_label_H
_geom_hbond_atom_site_label_A
_geom_hbond_distance_DH
_geom_hbond_distance_HA
_geom_hbond_distance_DA
_geom_hbond_angle_DHA
_geom_hbond_site_symmetry_A
O1 H1C O20 0.98 1.99 2.948(8) 166.7 4_666
O2 H2A OW9A 0.98 1.95 2.93(2) 176.0 4_566
O2 H2A OW9 0.98 2.04 2.98(2) 158.3 4_566
O3 H3A O32 0.98 2.57 3.320(9) 133.0 4_666
N1 H1B O23 0.90 2.47 3.295(10) 152.3 3_656
N1 H1B O13 0.90 2.52 2.968(11) 111.6 .
N1 H1D O25 0.90 2.47 3.132(10) 131.2 .
N1 H1D O30 0.90 2.66 3.294(11) 128.3 .
N2 H2D OW10 0.90 2.30 3.180(18) 164.8 .
N2 H2E OW7A 0.90 2.52 3.13(3) 125.8 .
N2 H2E OW11 0.90 2.57 3.37(4) 147.2 .
N3 H3E OW5 0.90 2.44 3.161(12) 137.5 .
N3 H3F OW12 0.90 2.27 3.09(2) 151.6 .
N4 H4B O12 0.90 2.69 3.214(11) 118.1 .
N4 H4B O34 0.90 2.51 3.211(10) 134.5 .
N4 H4C O28 0.90 2.25 3.110(10) 159.3 2
N4 H4B O18 0.90 2.76 3.184(11) 109.9 .
N5 H5A O23 0.90 2.49 3.111(10) 126.5 .
N5 H5B O17 0.90 2.37 3.150(11) 145.5 .
N5 H5B O11 0.90 2.59 3.150(9) 121.4 .
N6 H6A OW5 0.90 2.29 3.095(12) 149.1 .
N6 H6B O36 0.90 2.18 2.908(10) 137.6 4_666
N7 H7A O16 0.90 2.03 2.872(15) 155.2 3_655
N7 H7B O27 0.90 2.34 3.151(14) 149.6 .
N8 H8A O24 0.90 2.26 3.093(14) 154.6 .
N8 H8B O14 0.90 2.15 2.953(14) 147.6 3_655
